data_1006036
loop_
_publ_author_name
'Salinas-Sanchez, A'
'Saez-Puche, R'
'Rodriguez-Carvajal, J'
'Martinez, J L'

_publ_section_title
;
Structural characterization of R~2~BaNiO~5~ (R=Tm and Yb): polymorphism
for R=Tm
;
_journal_coden_ASTM SSCOA4
_journal_issue 6
_journal_name_full 'Solid State Communications'
_journal_page_first 481
_journal_page_last 488
_journal_paper_doi 10.1016/0038-1098(91)90361-X
_journal_volume 78
_journal_year 1991
_chemical_formula_structural 'Tm2 Ba (Ni O5)'
_chemical_formula_sum 'Ba Ni O5 Tm2'
_chemical_name_systematic 'Dithulium barium niccolate'
_space_group_IT_number 62
_symmetry_cell_setting orthorhombic
_symmetry_Int_Tables_number 62
_symmetry_space_group_name_Hall '-P 2ac 2n'
_symmetry_space_group_name_H-M 'P n m a'
_cell_angle_alpha 90
_cell_angle_beta 90
_cell_angle_gamma 90
_cell_formula_units_Z 4
_cell_length_a 12.2003(2)
_cell_length_b 5.65845(6)
_cell_length_c 6.9745(1)
_cell_volume 481.5
_refine_ls_R_factor_all 0.042
_cod_database_code 1006036

loop_
_symmetry_equiv_pos_as_xyz
x,y,z
1/2+x,1/2-y,1/2-z
-x,1/2+y,-z
1/2-x,-y,1/2+z
-x,-y,-z
1/2-x,1/2+y,1/2+z
x,1/2-y,z
1/2+x,y,1/2-z

loop_
_atom_site_label
_atom_site_type_symbol
_atom_site_symmetry_multiplicity
_atom_site_Wyckoff_symbol
_atom_site_fract_x
_atom_site_fract_y
_atom_site_fract_z
_atom_site_occupancy
_atom_site_attached_hydrogens
_atom_site_calc_flag
Ba1 Ba2+ 4 c 0.9034(3) 0.25 0.9235(5) 1. 0 d
Tm1 Tm3+ 4 c 0.2919(2) 0.25 0.1238(3) 1. 0 d
Tm2 Tm3+ 4 c 0.0743(2) 0.25 0.3998(3) 1. 0 d
Ni1 Ni2+ 4 c 0.6560(1) 0.25 0.6951(2) 1. 0 d
O1 O2- 8 d 0.4355(2) -0.0040(4) 0.1703(2) 1. 0 d
O2 O2- 8 d 0.2254(1) 0.4998(4) 0.3640(3) 1. 0 d
O3 O2- 4 c 0.1033(2) 0.25 0.0758(5) 1. 0 d

loop_
_atom_type_symbol
_atom_type_oxidation_number
Ba2+ 2.000
Tm3+ 3.000
Ni2+ 2.000
O2- -2.000
